data_9001707
loop_
_publ_author_name
'Libowitzky, E.'
'Armbruster, T.'

_publ_section_title
;Low-temperature phase transitions and the role of hydrogen bonds in lawsonite
 Sample: T = 110 K
;
_journal_name_full 'American Mineralogist'
_journal_page_first 1277
_journal_page_last 1285
_journal_volume 80
_journal_year 1995
_chemical_formula_sum 'Al2 Ca H4 O10 Si2'
_chemical_name_mineral Lawsonite
_symmetry_space_group_name_H-M 'P 21 c n'
_cell_angle_alpha 90
_cell_angle_beta 90
_cell_angle_gamma 90
_cell_length_a 5.855
_cell_length_b 8.762
_cell_length_c 13.094
_cell_formula_units_Z 4
_cell_volume 671.742
_diffrn_ambient_temperature 110
_exptl_crystal_density_diffrn 3.107
_cod_depositor_comments
;
 Adding the _atom_site_type_symbol data item.

 Antanas Vaitkus,
 2017-02-17
;
_cod_original_formula_sum 'Ca Al2 Si2 O10 H4'
_cod_database_code 9001707

loop_
_symmetry_equiv_pos_as_xyz
x,y,z
x,-y,1/2+z
1/2+x,1/2+y,1/2-z
1/2+x,1/2-y,-z

loop_
_atom_site_label
_atom_site_type_symbol
_atom_site_fract_x
_atom_site_fract_y
_atom_site_fract_z
_atom_site_U_iso_or_equiv
Ca Ca 0.00660 0.33176 0.25106 0.00394
Al Al 0.25000 0.24952 -0.00036 0.00243
Ala Al 0.24580 0.25214 0.50131 0.00205
Si Si -0.00310 0.98003 0.13181 0.00251
Sia Si -0.00100 0.97795 0.36558 0.00260
O1 O -0.00760 0.04990 0.24891 0.00443
O2 O 0.27520 0.37310 0.11920 0.00465
O2a O 0.26750 0.38180 0.38584 0.00465
O2b O 0.72370 0.62350 0.88203 0.00465
O2c O 0.72390 0.62810 0.62160 0.00465
O3 O 0.00240 0.13682 0.06297 0.00367
O3a O -0.00110 0.13475 0.43428 0.00405
O4a O -0.00070 0.63200 0.45967 0.00393
O4 O -0.00620 0.63950 0.05075 0.00481
O5 O -0.01300 0.60940 0.24811 0.00836
Hw H -0.00400 0.64000 0.18300 0.03546
Hwa H 0.95800 0.68900 0.28300 0.04306
Hh H 0.00800 0.53900 0.03700 0.03166
Hha H 0.04300 0.57600 0.41400 0.06839

_database_code_amcsd 0001763
